data_4081848
loop_
_publ_author_name
'Wehmschulte, Rudolf J.'
'Saleh, Mahmoud'
'Powell, Douglas R.'

_publ_section_title
;
 CO2Activation with Bulky Neutral and Cationic Phenoxyalanes
;
_journal_issue 22
_journal_name_full Organometallics
_journal_page_first 6812
_journal_paper_doi 10.1021/om400628z
_journal_volume 32
_journal_year 2013
_chemical_absolute_configuration ad
_chemical_formula_moiety 'C67 H66 Al O5 P'
_chemical_formula_sum 'C67 H66 Al O5 P'
_chemical_formula_weight 1009.14
_space_group_crystal_system monoclinic
_space_group_IT_number 9
_space_group_name_Hall 'C -2yc'
_space_group_name_H-M_alt 'C 1 c 1'
_symmetry_space_group_name_Hall 'C -2yc'
_symmetry_space_group_name_H-M 'C 1 c 1'
_atom_sites_solution_hydrogens mixed
_atom_sites_solution_primary direct
_atom_sites_solution_secondary difmap
_audit_creation_method SHELXL-2012
_cell_angle_alpha 90
_cell_angle_beta 94.708(2)
_cell_angle_gamma 90
_cell_formula_units_Z 4
_cell_length_a 19.6840(10)
_cell_length_b 13.6657(7)
_cell_length_c 19.9586(10)
_cell_measurement_reflns_used 8475
_cell_measurement_temperature 100(2)
_cell_measurement_theta_max 25.46
_cell_measurement_theta_min 2.67
_cell_volume 5350.7(5)
_computing_cell_refinement 'SAINT (Bruker, 2007)'
_computing_data_collection 'SMART (Bruker, 2007)'
_computing_data_reduction 'SAINT (Bruker, 2007)'
_computing_molecular_graphics 'SHELXTL (Sheldrick, 2008)'
_computing_publication_material 'SHELXL-2012 (Sheldrick, 2012)'
_computing_structure_refinement 'SHELXL-2012 (Sheldrick, 2012)'
_computing_structure_solution 'SHELXTL (Sheldrick, 2008)'
_diffrn_ambient_temperature 100(2)
_diffrn_measured_fraction_theta_full 0.969
_diffrn_measured_fraction_theta_max 0.919
_diffrn_measurement_device_type 'CCD Bruker APEX'
_diffrn_measurement_method '\f and \w scans'
_diffrn_radiation_type MoK\a
_diffrn_radiation_wavelength 0.71073
_diffrn_reflns_av_R_equivalents 0.0278
_diffrn_reflns_av_unetI/netI 0.0387
_diffrn_reflns_Laue_measured_fraction_full 0.969
_diffrn_reflns_Laue_measured_fraction_max 0.919
_diffrn_reflns_limit_h_max 23
_diffrn_reflns_limit_h_min -21
_diffrn_reflns_limit_k_max 16
_diffrn_reflns_limit_k_min -16
_diffrn_reflns_limit_l_max 23
_diffrn_reflns_limit_l_min -23
_diffrn_reflns_number 19626
_diffrn_reflns_point_group_measured_fraction_full 0.904
_diffrn_reflns_point_group_measured_fraction_max 0.848
_diffrn_reflns_theta_full 25.242
_diffrn_reflns_theta_max 25.998
_diffrn_reflns_theta_min 1.816
_exptl_absorpt_coefficient_mu 0.121
_exptl_absorpt_correction_T_max 0.980
_exptl_absorpt_correction_T_min 0.933
_exptl_absorpt_correction_type multi-scan
_exptl_absorpt_process_details 'SADABS (Bruker, 2002)'
_exptl_crystal_colour colorless
_exptl_crystal_density_diffrn 1.253
_exptl_crystal_description block
_exptl_crystal_F_000 2144
_exptl_crystal_size_max 0.580
_exptl_crystal_size_mid 0.210
_exptl_crystal_size_min 0.170
_refine_diff_density_max 0.395
_refine_diff_density_min -0.348
_refine_diff_density_rms 0.048
_refine_ls_abs_structure_details
; 
 Flack x determined using 3437 quotients [(I+)-(I-)]/[(I+)+(I-)] 
 (Parsons and Flack (2004), Acta Cryst. A60, s61). 
;
_refine_ls_abs_structure_Flack -0.05(4)
_refine_ls_extinction_method none
_refine_ls_goodness_of_fit_ref 0.996
_refine_ls_hydrogen_treatment constr
_refine_ls_matrix_type full
_refine_ls_number_parameters 751
_refine_ls_number_reflns 8922
_refine_ls_number_restraints 428
_refine_ls_restrained_S_all 1.149
_refine_ls_R_factor_all 0.0472
_refine_ls_R_factor_gt 0.0414
_refine_ls_shift/su_max 0.022
_refine_ls_shift/su_mean 0.001
_refine_ls_structure_factor_coef Fsqd
_refine_ls_weighting_details
; 
 w=1/[\s^2^(Fo^2^)+(0.0740P)^2^+1.1000P] 
 where P=(Fo^2^+2Fc^2^)/3 
;
_refine_ls_weighting_scheme calc
_refine_ls_wR_factor_gt 0.1043
_refine_ls_wR_factor_ref 0.1089
_reflns_Friedel_coverage 0.845
_reflns_Friedel_fraction_full 0.839
_reflns_Friedel_fraction_max 0.777
_reflns_number_gt 8092
_reflns_number_total 8922
_reflns_threshold_expression 'I > 2\s(I)'
_cod_data_source_file om400628z_si_002.cif
_cod_data_source_block compound_8_
_cod_depositor_comments
;
The following automatic conversions were performed:

data name '_iucr_refine_instruction_details' was replaced with
'_iucr_refine_instructions_details' as specified in the replacement
file 'data/replacement-values/replacement_tags.lst'.

Automatic conversion script
Id: cif_correct_tags 9268 2022-04-12 08:56:07Z antanas 
;
_cod_database_code 4081848
_shelx_space_group_comment
; 
The symmetry employed for this shelxl refinement is uniquely defined 
by the following loop, which should always be used as a source of 
symmetry information in preference to the above space-group names. 
They are only intended as comments. 
;
_shelx_estimated_absorpt_t_min 0.933
_shelx_estimated_absorpt_t_max 0.980
_shelxl_version_number 2012-9

loop_
_space_group_symop_operation_xyz
'x, y, z'
'x, -y, z+1/2'
'x+1/2, y+1/2, z'
'x+1/2, -y+1/2, z+1/2'

loop_
_atom_site_label
_atom_site_type_symbol
_atom_site_fract_x
_atom_site_fract_y
_atom_site_fract_z
_atom_site_U_iso_or_equiv
_atom_site_adp_type
_atom_site_occupancy
_atom_site_site_symmetry_order
_atom_site_calc_flag
_atom_site_refinement_flags_posn
_atom_site_refinement_flags_adp
_atom_site_refinement_flags_occupancy
_atom_site_disorder_assembly
_atom_site_disorder_group
P1 P 0.53147(5) 0.83967(6) 0.38023(4) 0.0262(2) Uani 1 1 d . . . . .
Al1 Al 0.49937(5) 0.61909(7) 0.54078(5) 0.0238(2) Uani 1 1 d . . . . .
O1 O 0.47686(12) 0.51085(18) 0.50146(12) 0.0284(5) Uani 1 1 d . . . . .
O2 O 0.43877(13) 0.66294(19) 0.58945(13) 0.0334(6) Uani 1 1 d . . . . .
O3 O 0.57803(12) 0.60773(18) 0.58295(12) 0.0278(5) Uani 1 1 d . . . . .
O4 O 0.50347(12) 0.70739(18) 0.47303(12) 0.0295(5) Uani 1 1 d . . . . .
O5 O 0.59997(15) 0.7925(2) 0.49844(16) 0.0531(9) Uani 1 1 d . . . . .
C1 C 0.44797(18) 0.4257(3) 0.48100(17) 0.0278(8) Uani 1 1 d . . . . .
C2 C 0.47961(19) 0.3360(3) 0.49929(17) 0.0290(8) Uani 1 1 d . . . . .
C3 C 0.4484(2) 0.2481(3) 0.47734(19) 0.0354(9) Uani 1 1 d . . . . .
H3 H 0.4693 0.1879 0.4910 0.043 Uiso 1 1 calc R U . . .
C4 C 0.3884(2) 0.2463(3) 0.4365(2) 0.0414(10) Uani 1 1 d . . . . .
H4 H 0.3678 0.1861 0.4224 0.050 Uiso 1 1 calc R U . . .
C5 C 0.3592(2) 0.3344(3) 0.4166(2) 0.0411(10) Uani 1 1 d . . . . .
H5 H 0.3186 0.3340 0.3875 0.049 Uiso 1 1 calc R U . . .
C6 C 0.38730(19) 0.4242(3) 0.43775(19) 0.0343(9) Uani 1 1 d . . . . .
C7 C 0.5465(2) 0.3269(3) 0.53896(18) 0.0312(8) Uani 1 1 d . . . . .
C8 C 0.56327(19) 0.3778(3) 0.59845(19) 0.0317(8) Uani 1 1 d . . . . .
H8 H 0.5305 0.4199 0.6157 0.038 Uiso 1 1 calc R U . . .
C9 C 0.6268(2) 0.3682(3) 0.6329(2) 0.0406(10) Uani 1 1 d . . . . .
H9 H 0.6376 0.4047 0.6728 0.049 Uiso 1 1 calc R U . . .
C10 C 0.6745(2) 0.3057(3) 0.6093(2) 0.0494(11) Uani 1 1 d . . . . .
H10 H 0.7182 0.2993 0.6328 0.059 Uiso 1 1 calc R U . . .
C11 C 0.6582(2) 0.2525(4) 0.5515(2) 0.0505(11) Uani 1 1 d . . . . .
H11 H 0.6906 0.2084 0.5357 0.061 Uiso 1 1 calc R U . . .
C12 C 0.5952(2) 0.2630(3) 0.5165(2) 0.0400(9) Uani 1 1 d . . . . .
H12 H 0.5848 0.2263 0.4765 0.048 Uiso 1 1 calc R U . . .
C13 C 0.35040(18) 0.5143(3) 0.41349(19) 0.0353(9) Uani 1 1 d . . . . .
C14 C 0.3323(2) 0.5868(3) 0.4568(2) 0.0372(9) Uani 1 1 d . . . . .
H14 H 0.3479 0.5834 0.5031 0.045 Uiso 1 1 calc R U . . .
C15 C 0.2914(2) 0.6652(3) 0.4333(2) 0.0433(10) Uani 1 1 d . . . . .
H15 H 0.2790 0.7143 0.4637 0.052 Uiso 1 1 calc R U . . .
C16 C 0.2688(2) 0.6717(4) 0.3661(3) 0.0510(12) Uani 1 1 d . . . . .
H16 H 0.2403 0.7244 0.3504 0.061 Uiso 1 1 calc R U . . .
C17 C 0.2878(2) 0.6010(4) 0.3221(2) 0.0528(13) Uani 1 1 d . . . . .
H17 H 0.2731 0.6056 0.2757 0.063 Uiso 1 1 calc R U . . .
C18 C 0.3282(2) 0.5235(4) 0.3452(2) 0.0459(11) Uani 1 1 d . . . . .
H18 H 0.3412 0.4755 0.3142 0.055 Uiso 1 1 calc R U . . .
C19 C 0.39913(18) 0.6939(3) 0.63686(17) 0.0294(8) Uani 1 1 d . . . . .
C20 C 0.34844(18) 0.6314(3) 0.65966(17) 0.0290(8) Uani 1 1 d . . . . .
C21 C 0.3070(2) 0.6650(3) 0.70833(19) 0.0363(9) Uani 1 1 d . . . . .
H21 H 0.2728 0.6229 0.7232 0.044 Uiso 1 1 calc R U . . .
C22 C 0.3144(2) 0.7574(3) 0.7353(2) 0.0447(10) Uani 1 1 d . . . . .
H22 H 0.2870 0.7782 0.7697 0.054 Uiso 1 1 calc R U . . .
C23 C 0.3617(2) 0.8190(3) 0.7118(2) 0.0421(10) Uani 1 1 d . . . . .
H23 H 0.3658 0.8834 0.7295 0.050 Uiso 1 1 calc R U . . .
C24 C 0.4047(2) 0.7904(3) 0.66209(18) 0.0342(9) Uani 1 1 d . . . . .
C25 C 0.33626(19) 0.5308(3) 0.63401(18) 0.0324(8) Uani 1 1 d . . . . .
C26 C 0.3858(2) 0.4583(3) 0.64039(19) 0.0353(9) Uani 1 1 d . . . . .
H26 H 0.4302 0.4739 0.6600 0.042 Uiso 1 1 calc R U . . .
C27 C 0.3716(2) 0.3643(3) 0.6187(2) 0.0452(10) Uani 1 1 d . . . . .
H27 H 0.4060 0.3155 0.6240 0.054 Uiso 1 1 calc R U . . .
C28 C 0.3084(3) 0.3406(4) 0.5896(2) 0.0530(12) Uani 1 1 d . . . . .
H28 H 0.2994 0.2758 0.5741 0.064 Uiso 1 1 calc R U . . .
C29 C 0.2576(3) 0.4108(4) 0.5827(2) 0.0524(12) Uani 1 1 d . . . . .
H29 H 0.2137 0.3946 0.5624 0.063 Uiso 1 1 calc R U . . .
C30 C 0.2715(2) 0.5047(3) 0.6055(2) 0.0432(10) Uani 1 1 d . . . . .
H30 H 0.2363 0.5524 0.6018 0.052 Uiso 1 1 calc R U . . .
C31 C 0.4527(2) 0.8654(3) 0.64035(18) 0.0352(9) Uani 1 1 d . . . . .
C32 C 0.5213(2) 0.8468(3) 0.6353(2) 0.0403(10) Uani 1 1 d . . . . .
H32 H 0.5383 0.7819 0.6405 0.048 Uiso 1 1 calc R U . . .
C33 C 0.5658(3) 0.9233(4) 0.6225(2) 0.0514(12) Uani 1 1 d . . . . .
H33 H 0.6129 0.9103 0.6200 0.062 Uiso 1 1 calc R U . . .
C34 C 0.5413(3) 1.0183(3) 0.6134(2) 0.0561(14) Uani 1 1 d . . . . .
H34 H 0.5715 1.0703 0.6052 0.067 Uiso 1 1 calc R U . . .
C35 C 0.4733(3) 1.0359(3) 0.6164(2) 0.0516(12) Uani 1 1 d . . . . .
H35 H 0.4561 1.1003 0.6093 0.062 Uiso 1 1 calc R U . . .
C36 C 0.4296(3) 0.9613(3) 0.6297(2) 0.0460(11) Uani 1 1 d . . . . .
H36 H 0.3825 0.9752 0.6318 0.055 Uiso 1 1 calc R U . . .
C37 C 0.64303(18) 0.6107(2) 0.60853(17) 0.0254(7) Uani 1 1 d . . . . .
C38 C 0.69687(18) 0.5918(3) 0.56810(17) 0.0269(8) Uani 1 1 d . . . . .
C39 C 0.76381(19) 0.5925(3) 0.59863(18) 0.0307(8) Uani 1 1 d . . . . .
H39 H 0.8004 0.5778 0.5721 0.037 Uiso 1 1 calc R U . . .
C40 C 0.7780(2) 0.6140(3) 0.66596(19) 0.0357(9) Uani 1 1 d . . . . .
H40 H 0.8237 0.6143 0.6853 0.043 Uiso 1 1 calc R U . . .
C41 C 0.72542(19) 0.6348(3) 0.70456(18) 0.0309(8) Uani 1 1 d . . . . .
H41 H 0.7352 0.6514 0.7506 0.037 Uiso 1 1 calc R U . . .
C42 C 0.65734(18) 0.6319(3) 0.67728(17) 0.0264(7) Uani 1 1 d . . . . .
C43 C 0.68969(18) 0.5695(3) 0.49491(16) 0.0264(7) Uani 1 1 d . . . . .
C44 C 0.6433(2) 0.5006(3) 0.46713(19) 0.0341(8) Uani 1 1 d . . . . .
H44 H 0.6102 0.4736 0.4939 0.041 Uiso 1 1 calc R U . . .
C45 C 0.6450(2) 0.4711(3) 0.4007(2) 0.0400(9) Uani 1 1 d . . . . .
H45 H 0.6137 0.4231 0.3828 0.048 Uiso 1 1 calc R U . . .
C46 C 0.6916(2) 0.5104(3) 0.36058(19) 0.0372(9) Uani 1 1 d . . . . .
H46 H 0.6929 0.4894 0.3153 0.045 Uiso 1 1 calc R U . . .
C47 C 0.7365(2) 0.5807(3) 0.38682(18) 0.0347(8) Uani 1 1 d . . . . .
H47 H 0.7686 0.6090 0.3594 0.042 Uiso 1 1 calc R U . . .
C48 C 0.73502(19) 0.6102(3) 0.45306(17) 0.0318(8) Uani 1 1 d . . . . .
H48 H 0.7658 0.6594 0.4703 0.038 Uiso 1 1 calc R U . . .
C49 C 0.60335(19) 0.6525(3) 0.72338(16) 0.0283(8) Uani 1 1 d . . . . .
C50 C 0.54773(19) 0.5900(3) 0.72809(17) 0.0308(8) Uani 1 1 d . . . . .
H50 H 0.5432 0.5338 0.7001 0.037 Uiso 1 1 calc R U . . .
C51 C 0.4993(2) 0.6084(3) 0.77254(18) 0.0363(9) Uani 1 1 d . . . . .
H51 H 0.4617 0.5653 0.7746 0.044 Uiso 1 1 calc R U . . .
C52 C 0.5052(2) 0.6895(3) 0.81421(19) 0.0417(10) Uani 1 1 d . . . . .
H52 H 0.4719 0.7023 0.8449 0.050 Uiso 1 1 calc R U . . .
C53 C 0.5598(2) 0.7510(3) 0.81063(19) 0.0425(10) Uani 1 1 d . . . . .
H53 H 0.5644 0.8064 0.8394 0.051 Uiso 1 1 calc R U . . .
C54 C 0.6085(2) 0.7336(3) 0.76562(18) 0.0343(9) Uani 1 1 d . . . . .
H54 H 0.6457 0.7775 0.7636 0.041 Uiso 1 1 calc R U . . .
C55 C 0.54967(19) 0.7711(3) 0.46290(17) 0.0287(8) Uani 1 1 d . . . . .
C56 C 0.45082(18) 0.9104(2) 0.38920(14) 0.0321(8) Uani 1 1 d D U . . .
C57 C 0.4500(3) 0.9507(4) 0.4606(2) 0.0377(15) Uani 0.684(7) 1 d D U P A 1
H57A H 0.4905 0.9912 0.4711 0.057 Uiso 0.684(7) 1 d R U P A 1
H57B H 0.4500 0.8962 0.4925 0.057 Uiso 0.684(7) 1 d R U P A 1
H57C H 0.4090 0.9904 0.4639 0.057 Uiso 0.684(7) 1 d R U P A 1
C58 C 0.3897(3) 0.8408(4) 0.3761(3) 0.0421(16) Uani 0.684(7) 1 d D U P A 1
H58A H 0.3940 0.7864 0.4082 0.063 Uiso 0.684(7) 1 d R U P A 1
H58B H 0.3888 0.8151 0.3302 0.063 Uiso 0.684(7) 1 d R U P A 1
H58C H 0.3473 0.8765 0.3816 0.063 Uiso 0.684(7) 1 d R U P A 1
C59 C 0.4423(3) 0.9947(4) 0.3378(2) 0.0372(15) Uani 0.684(7) 1 d D U P A 1
H59A H 0.3975 1.0253 0.3403 0.056 Uiso 0.684(7) 1 d R U P A 1
H59B H 0.4458 0.9689 0.2924 0.056 Uiso 0.684(7) 1 d R U P A 1
H59C H 0.4781 1.0436 0.3480 0.056 Uiso 0.684(7) 1 d R U P A 1
C57' C 0.4697(6) 1.0046(6) 0.4299(5) 0.040(3) Uani 0.316(7) 1 d D U P A 2
H57D H 0.4957 1.0485 0.4027 0.060 Uiso 0.316(7) 1 d R U P A 2
H57E H 0.4975 0.9873 0.4712 0.060 Uiso 0.316(7) 1 d R U P A 2
H57F H 0.4280 1.0375 0.4413 0.060 Uiso 0.316(7) 1 d R U P A 2
C58' C 0.4014(5) 0.8530(8) 0.4312(5) 0.040(3) Uani 0.316(7) 1 d D U P A 2
H58D H 0.3595 0.8910 0.4342 0.060 Uiso 0.316(7) 1 d R U P A 2
H58E H 0.4232 0.8418 0.4766 0.060 Uiso 0.316(7) 1 d R U P A 2
H58F H 0.3904 0.7900 0.4096 0.060 Uiso 0.316(7) 1 d R U P A 2
C59' C 0.4115(6) 0.9418(9) 0.3229(4) 0.042(3) Uani 0.316(7) 1 d D U P A 2
H59D H 0.3730 0.9834 0.3327 0.064 Uiso 0.316(7) 1 d R U P A 2
H59E H 0.3946 0.8836 0.2982 0.064 Uiso 0.316(7) 1 d R U P A 2
H59F H 0.4420 0.9784 0.2956 0.064 Uiso 0.316(7) 1 d R U P A 2
C60 C 0.52201(19) 0.7447(3) 0.31249(16) 0.0428(10) Uani 1 1 d D U . . .
C61 C 0.4808(4) 0.6554(4) 0.3295(3) 0.053(2) Uani 0.708(11) 1 d D U P B 1
H61A H 0.4336 0.6749 0.3346 0.080 Uiso 0.708(11) 1 d R U P B 1
H61B H 0.5006 0.6264 0.3716 0.080 Uiso 0.708(11) 1 d R U P B 1
H61C H 0.4816 0.6072 0.2932 0.080 Uiso 0.708(11) 1 d R U P B 1
C62 C 0.4952(4) 0.7905(5) 0.2452(3) 0.0366(18) Uani 0.708(11) 1 d D U P B 1
H62A H 0.4982 0.7425 0.2091 0.055 Uiso 0.708(11) 1 d R U P B 1
H62B H 0.5227 0.8481 0.2361 0.055 Uiso 0.708(11) 1 d R U P B 1
H62C H 0.4476 0.8102 0.2474 0.055 Uiso 0.708(11) 1 d R U P B 1
C63 C 0.5955(3) 0.7087(5) 0.3018(3) 0.0492(19) Uani 0.708(11) 1 d D U P B 1
H63A H 0.5930 0.6498 0.2737 0.074 Uiso 0.708(11) 1 d R U P B 1
H63B H 0.6197 0.6937 0.3454 0.074 Uiso 0.708(11) 1 d R U P B 1
H63C H 0.6200 0.7601 0.2794 0.074 Uiso 0.708(11) 1 d R U P B 1
C61' C 0.4495(4) 0.7006(10) 0.3186(7) 0.045(3) Uani 0.292(11) 1 d D U P B 2
H61D H 0.4429 0.6438 0.2888 0.068 Uiso 0.292(11) 1 d R U P B 2
H61E H 0.4149 0.7502 0.3057 0.068 Uiso 0.292(11) 1 d R U P B 2
H61F H 0.4452 0.6802 0.3651 0.068 Uiso 0.292(11) 1 d R U P B 2
C62' C 0.5227(8) 0.7792(15) 0.2392(5) 0.046(5) Uani 0.292(11) 1 d D U P B 2
H62D H 0.5699 0.7893 0.2285 0.069 Uiso 0.292(11) 1 d R U P B 2
H62E H 0.4974 0.8408 0.2333 0.069 Uiso 0.292(11) 1 d R U P B 2
H62F H 0.5013 0.7294 0.2091 0.069 Uiso 0.292(11) 1 d R U P B 2
C63' C 0.5701(6) 0.6562(7) 0.3239(7) 0.043(4) Uani 0.292(11) 1 d D U P B 2
H63D H 0.5588 0.6069 0.2892 0.065 Uiso 0.292(11) 1 d R U P B 2
H63E H 0.5648 0.6280 0.3683 0.065 Uiso 0.292(11) 1 d R U P B 2
H63F H 0.6174 0.6775 0.3216 0.065 Uiso 0.292(11) 1 d R U P B 2
C64 C 0.60738(19) 0.9223(3) 0.37163(16) 0.0402(9) Uani 1 1 d D U . . .
C65 C 0.6079(4) 0.9718(5) 0.3025(2) 0.0423(18) Uani 0.761(12) 1 d D U P C 1
H65A H 0.6415 1.0249 0.3050 0.063 Uiso 0.761(12) 1 d R U P C 1
H65B H 0.5625 0.9985 0.2892 0.063 Uiso 0.761(12) 1 d R U P C 1
H65C H 0.6199 0.9235 0.2691 0.063 Uiso 0.761(12) 1 d R U P C 1
C66 C 0.6765(3) 0.8700(5) 0.3888(4) 0.053(2) Uani 0.761(12) 1 d D U P C 1
H66A H 0.7127 0.9189 0.3962 0.079 Uiso 0.761(12) 1 d R U P C 1
H66B H 0.6865 0.8272 0.3514 0.079 Uiso 0.761(12) 1 d R U P C 1
H66C H 0.6740 0.8308 0.4296 0.079 Uiso 0.761(12) 1 d R U P C 1
C67 C 0.6064(3) 1.0039(4) 0.4260(2) 0.0386(16) Uani 0.761(12) 1 d D U P C 1
H67A H 0.6095 0.9741 0.4708 0.058 Uiso 0.761(12) 1 d R U P C 1
H67B H 0.5638 1.0410 0.4191 0.058 Uiso 0.761(12) 1 d R U P C 1
H67C H 0.6451 1.0481 0.4223 0.058 Uiso 0.761(12) 1 d R U P C 1
C65' C 0.5853(10) 0.9915(12) 0.3124(6) 0.036(4) Uani 0.239(12) 1 d D U P C 2
H65D H 0.5454 1.0294 0.3233 0.054 Uiso 0.239(12) 1 d R U P C 2
H65E H 0.5738 0.9526 0.2718 0.054 Uiso 0.239(12) 1 d R U P C 2
H65F H 0.6228 1.0362 0.3047 0.054 Uiso 0.239(12) 1 d R U P C 2
C66' C 0.6609(7) 0.8519(8) 0.3458(8) 0.033(4) Uani 0.239(12) 1 d D U P C 2
H66D H 0.7040 0.8868 0.3431 0.050 Uiso 0.239(12) 1 d R U P C 2
H66E H 0.6447 0.8276 0.3011 0.050 Uiso 0.239(12) 1 d R U P C 2
H66F H 0.6678 0.7966 0.3769 0.050 Uiso 0.239(12) 1 d R U P C 2
C67' C 0.6393(10) 0.9823(12) 0.4307(7) 0.049(4) Uani 0.239(12) 1 d D U P C 2
H67D H 0.6819 1.0119 0.4184 0.073 Uiso 0.239(12) 1 d R U P C 2
H67E H 0.6488 0.9396 0.4698 0.073 Uiso 0.239(12) 1 d R U P C 2
H67F H 0.6076 1.0340 0.4417 0.073 Uiso 0.239(12) 1 d R U P C 2

loop_
_atom_site_aniso_label
_atom_site_aniso_U_11
_atom_site_aniso_U_22
_atom_site_aniso_U_33
_atom_site_aniso_U_23
_atom_site_aniso_U_13
_atom_site_aniso_U_12
P1 0.0312(5) 0.0236(5) 0.0232(4) 0.0012(3) -0.0020(4) 0.0005(4)
Al1 0.0224(5) 0.0252(5) 0.0232(5) 0.0024(4) -0.0025(4) -0.0002(4)
O1 0.0244(13) 0.0287(14) 0.0313(13) 0.0006(10) -0.0032(10) -0.0008(10)
O2 0.0298(14) 0.0338(15) 0.0371(14) -0.0030(11) 0.0058(11) 0.0030(11)
O3 0.0204(13) 0.0362(14) 0.0260(12) 0.0018(10) -0.0032(10) -0.0003(10)
O4 0.0286(13) 0.0305(14) 0.0284(12) 0.0074(10) -0.0037(10) -0.0030(11)
O5 0.0439(18) 0.056(2) 0.0548(18) 0.0265(15) -0.0243(15) -0.0238(15)
C1 0.0243(18) 0.033(2) 0.0267(17) 0.0004(14) 0.0026(14) -0.0071(14)
C2 0.029(2) 0.032(2) 0.0267(17) -0.0011(14) 0.0061(15) -0.0048(15)
C3 0.041(2) 0.030(2) 0.0366(19) -0.0009(16) 0.0134(18) -0.0049(17)
C4 0.039(2) 0.040(2) 0.046(2) -0.0081(18) 0.0075(19) -0.0156(18)
C5 0.029(2) 0.049(3) 0.045(2) -0.0069(19) -0.0011(18) -0.0103(18)
C6 0.0232(19) 0.044(2) 0.036(2) -0.0041(16) 0.0032(15) -0.0095(16)
C7 0.033(2) 0.027(2) 0.0345(19) 0.0071(15) 0.0067(16) 0.0012(15)
C8 0.029(2) 0.030(2) 0.036(2) 0.0068(15) 0.0027(16) 0.0002(15)
C9 0.038(2) 0.042(2) 0.040(2) 0.0092(17) -0.0062(18) -0.0010(18)
C10 0.034(2) 0.048(3) 0.065(3) 0.018(2) -0.005(2) 0.006(2)
C11 0.043(3) 0.049(3) 0.061(3) 0.011(2) 0.013(2) 0.018(2)
C12 0.042(2) 0.032(2) 0.047(2) 0.0022(17) 0.0101(19) 0.0049(17)
C13 0.0205(19) 0.045(2) 0.039(2) 0.0067(17) -0.0045(16) -0.0099(16)
C14 0.025(2) 0.046(2) 0.039(2) 0.0114(18) -0.0039(16) -0.0051(17)
C15 0.030(2) 0.042(2) 0.057(3) 0.0113(19) 0.0010(19) -0.0026(17)
C16 0.028(2) 0.054(3) 0.068(3) 0.025(2) -0.015(2) -0.0099(19)
C17 0.038(2) 0.072(3) 0.044(2) 0.017(2) -0.019(2) -0.015(2)
C18 0.035(2) 0.060(3) 0.041(2) 0.0035(19) -0.0053(19) -0.012(2)
C19 0.0268(19) 0.035(2) 0.0253(17) -0.0025(15) -0.0071(14) 0.0116(15)
C20 0.0269(19) 0.036(2) 0.0237(17) 0.0026(14) -0.0030(15) 0.0077(15)
C21 0.030(2) 0.048(2) 0.0303(18) 0.0016(16) -0.0005(16) 0.0065(17)
C22 0.046(3) 0.055(3) 0.033(2) -0.0106(18) 0.0066(18) 0.008(2)
C23 0.050(3) 0.039(2) 0.035(2) -0.0094(17) -0.0060(19) 0.0113(19)
C24 0.033(2) 0.036(2) 0.0311(19) -0.0022(15) -0.0106(16) 0.0109(16)
C25 0.028(2) 0.041(2) 0.0277(18) 0.0022(15) 0.0018(15) -0.0008(16)
C26 0.036(2) 0.037(2) 0.0330(19) 0.0009(16) 0.0064(16) 0.0015(17)
C27 0.051(3) 0.038(2) 0.048(2) 0.0039(18) 0.017(2) 0.000(2)
C28 0.067(3) 0.043(3) 0.051(3) -0.005(2) 0.021(2) -0.022(2)
C29 0.047(3) 0.059(3) 0.051(3) -0.004(2) 0.003(2) -0.023(2)
C30 0.031(2) 0.052(3) 0.047(2) 0.0041(19) 0.0007(18) -0.0041(18)
C31 0.044(2) 0.034(2) 0.0248(18) 0.0000(15) -0.0124(16) 0.0028(17)
C32 0.046(2) 0.035(2) 0.037(2) 0.0040(16) -0.0142(18) -0.0029(18)
C33 0.055(3) 0.055(3) 0.043(2) 0.001(2) -0.011(2) -0.014(2)
C34 0.097(4) 0.037(3) 0.033(2) -0.0005(17) -0.006(2) -0.027(3)
C35 0.085(4) 0.035(2) 0.033(2) 0.0004(17) -0.007(2) 0.004(2)
C36 0.066(3) 0.036(2) 0.034(2) -0.0012(17) -0.014(2) 0.009(2)
C37 0.0240(18) 0.0232(18) 0.0282(17) 0.0014(13) -0.0020(14) 0.0010(14)
C38 0.0261(19) 0.0252(19) 0.0286(18) 0.0020(14) -0.0021(15) -0.0008(14)
C39 0.0238(19) 0.035(2) 0.0335(18) 0.0047(15) 0.0008(15) 0.0010(15)
C40 0.024(2) 0.047(2) 0.0340(19) 0.0057(16) -0.0081(16) -0.0011(16)
C41 0.032(2) 0.033(2) 0.0254(17) 0.0011(14) -0.0079(15) -0.0030(16)
C42 0.0271(19) 0.0238(18) 0.0272(17) 0.0045(13) -0.0035(14) 0.0011(14)
C43 0.0236(18) 0.0267(19) 0.0286(17) -0.0011(13) 0.0003(14) 0.0025(14)
C44 0.033(2) 0.038(2) 0.0321(18) -0.0016(15) 0.0041(16) -0.0093(17)
C45 0.044(2) 0.036(2) 0.038(2) -0.0068(17) -0.0049(18) -0.0115(18)
C46 0.042(2) 0.042(2) 0.0262(18) -0.0075(16) -0.0013(16) 0.0065(18)
C47 0.030(2) 0.045(2) 0.0301(18) 0.0023(16) 0.0061(16) 0.0002(17)
C48 0.031(2) 0.034(2) 0.0295(18) 0.0014(15) -0.0024(16) -0.0078(15)
C49 0.032(2) 0.031(2) 0.0207(16) 0.0033(14) -0.0066(14) 0.0048(15)
C50 0.032(2) 0.035(2) 0.0239(17) 0.0021(15) -0.0024(15) 0.0053(15)
C51 0.038(2) 0.046(2) 0.0247(17) 0.0056(16) -0.0010(16) 0.0102(18)
C52 0.044(3) 0.053(3) 0.0279(19) 0.0012(17) 0.0019(17) 0.018(2)
C53 0.064(3) 0.035(2) 0.0275(18) -0.0055(16) -0.0024(19) 0.014(2)
C54 0.038(2) 0.035(2) 0.0279(18) 0.0011(15) -0.0061(16) 0.0041(16)
C55 0.029(2) 0.028(2) 0.0275(18) 0.0045(14) -0.0037(16) -0.0006(15)
C56 0.030(2) 0.034(2) 0.0306(18) 0.0014(15) -0.0038(15) 0.0034(15)
C57 0.042(3) 0.041(4) 0.031(3) 0.001(2) 0.004(2) 0.015(3)
C58 0.031(3) 0.048(4) 0.045(4) 0.006(3) -0.006(3) -0.001(3)
C59 0.037(4) 0.041(3) 0.032(3) 0.002(2) -0.006(3) 0.009(3)
C57' 0.046(7) 0.036(6) 0.038(6) 0.004(5) 0.000(5) 0.004(5)
C58' 0.039(7) 0.043(6) 0.038(6) 0.005(5) 0.006(5) 0.013(5)
C59' 0.044(7) 0.043(7) 0.039(6) 0.001(5) -0.007(5) 0.015(6)
C60 0.070(3) 0.029(2) 0.0276(18) -0.0057(15) -0.0076(19) 0.0091(19)
C61 0.098(5) 0.021(3) 0.040(3) -0.006(2) -0.007(3) -0.006(3)
C62 0.048(5) 0.039(4) 0.021(2) -0.006(2) -0.005(3) 0.000(3)
C63 0.074(4) 0.034(4) 0.039(3) -0.002(3) 0.000(3) 0.015(3)
C61' 0.090(7) 0.013(7) 0.033(6) -0.009(5) 0.003(6) 0.004(6)
C62' 0.047(10) 0.056(9) 0.033(6) 0.001(6) -0.013(6) 0.007(8)
C63' 0.081(8) 0.010(6) 0.038(7) -0.003(5) -0.009(6) 0.002(6)
C64 0.034(2) 0.035(2) 0.052(2) 0.0129(17) 0.0064(18) -0.0031(17)
C65 0.054(5) 0.044(4) 0.032(3) 0.003(2) 0.020(3) -0.008(3)
C66 0.033(3) 0.067(4) 0.059(5) 0.014(3) 0.004(3) 0.000(3)
C67 0.035(4) 0.045(3) 0.034(3) 0.005(2) -0.013(2) -0.024(3)
C65' 0.039(11) 0.038(9) 0.035(7) 0.004(7) 0.029(7) -0.011(7)
C66' 0.025(7) 0.053(8) 0.022(8) 0.009(6) -0.002(6) -0.016(5)
C67' 0.037(10) 0.055(9) 0.052(7) 0.010(6) -0.008(7) -0.006(8)

loop_
_atom_type_symbol
_atom_type_description
_atom_type_scat_dispersion_real
_atom_type_scat_dispersion_imag
_atom_type_scat_source
C C 0.0033 0.0016 'International Tables Vol C Tables 4.2.6.8 and 6.1.1.4'
H H 0.0000 0.0000 'International Tables Vol C Tables 4.2.6.8 and 6.1.1.4'
O O 0.0106 0.0060 'International Tables Vol C Tables 4.2.6.8 and 6.1.1.4'
Al Al 0.0645 0.0514 'International Tables Vol C Tables 4.2.6.8 and 6.1.1.4'
P P 0.1023 0.0942 'International Tables Vol C Tables 4.2.6.8 and 6.1.1.4'

loop_
_geom_angle_atom_site_label_1
_geom_angle_atom_site_label_2
_geom_angle_atom_site_label_3
_geom_angle
C60 P1 C56 112.99(15)
C60 P1 C64 112.38(16)
C56 P1 C64 112.40(15)
C60 P1 C55 106.54(16)
C56 P1 C55 105.70(15)
C64 P1 C55 106.16(15)
O2 Al1 O3 113.52(13)
O2 Al1 O1 113.37(13)
O3 Al1 O1 109.67(13)
O2 Al1 O4 105.42(13)
O3 Al1 O4 109.45(12)
O1 Al1 O4 104.92(12)
C1 O1 Al1 166.5(2)
C19 O2 Al1 169.9(2)
C37 O3 Al1 170.0(2)
C55 O4 Al1 129.8(2)
O1 C1 C2 120.5(3)
O1 C1 C6 120.9(3)
C2 C1 C6 118.5(3)
C3 C2 C1 119.4(3)
C3 C2 C7 116.2(3)
C1 C2 C7 124.3(3)
C4 C3 C2 122.1(4)
C4 C3 H3 119.0
C2 C3 H3 119.0
C5 C4 C3 118.1(4)
C5 C4 H4 120.9
C3 C4 H4 120.9
C4 C5 C6 122.4(4)
C4 C5 H5 118.8
C6 C5 H5 118.8
C5 C6 C1 119.4(4)
C5 C6 C13 117.3(3)
C1 C6 C13 123.4(3)
C8 C7 C12 117.7(4)
C8 C7 C2 123.4(3)
C12 C7 C2 118.8(3)
C9 C8 C7 121.2(4)
C9 C8 H8 119.4
C7 C8 H8 119.4
C10 C9 C8 120.2(4)
C10 C9 H9 119.9
C8 C9 H9 119.9
C11 C10 C9 119.6(4)
C11 C10 H10 120.2
C9 C10 H10 120.2
C10 C11 C12 120.4(4)
C10 C11 H11 119.8
C12 C11 H11 119.8
C11 C12 C7 120.9(4)
C11 C12 H12 119.6
C7 C12 H12 119.6
C14 C13 C18 118.0(4)
C14 C13 C6 122.2(3)
C18 C13 C6 119.6(4)
C13 C14 C15 120.7(4)
C13 C14 H14 119.7
C15 C14 H14 119.7
C16 C15 C14 120.4(4)
C16 C15 H15 119.8
C14 C15 H15 119.8
C15 C16 C17 119.4(4)
C15 C16 H16 120.3
C17 C16 H16 120.3
C16 C17 C18 120.3(4)
C16 C17 H17 119.8
C18 C17 H17 119.8
C17 C18 C13 121.2(5)
C17 C18 H18 119.4
C13 C18 H18 119.4
O2 C19 C24 120.9(4)
O2 C19 C20 120.1(3)
C24 C19 C20 119.0(3)
C21 C20 C19 119.5(3)
C21 C20 C25 117.3(4)
C19 C20 C25 123.2(3)
C22 C21 C20 121.6(4)
C22 C21 H21 119.2
C20 C21 H21 119.2
C23 C22 C21 118.9(4)
C23 C22 H22 120.5
C21 C22 H22 120.5
C22 C23 C24 122.5(4)
C22 C23 H23 118.8
C24 C23 H23 118.8
C23 C24 C19 118.4(4)
C23 C24 C31 116.7(4)
C19 C24 C31 124.9(3)
C26 C25 C30 117.7(4)
C26 C25 C20 122.5(3)
C30 C25 C20 119.6(4)
C27 C26 C25 120.9(4)
C27 C26 H26 119.6
C25 C26 H26 119.6
C28 C27 C26 120.5(4)
C28 C27 H27 119.7
C26 C27 H27 119.7
C27 C28 C29 120.2(4)
C27 C28 H28 119.9
C29 C28 H28 119.9
C30 C29 C28 119.3(4)
C30 C29 H29 120.3
C28 C29 H29 120.3
C29 C30 C25 121.3(4)
C29 C30 H30 119.3
C25 C30 H30 119.3
C32 C31 C36 117.9(4)
C32 C31 C24 123.0(4)
C36 C31 C24 118.9(4)
C31 C32 C33 120.3(4)
C31 C32 H32 119.9
C33 C32 H32 119.9
C34 C33 C32 120.3(5)
C34 C33 H33 119.8
C32 C33 H33 119.8
C35 C34 C33 119.3(4)
C35 C34 H34 120.4
C33 C34 H34 120.4
C34 C35 C36 120.6(4)
C34 C35 H35 119.7
C36 C35 H35 119.7
C35 C36 C31 121.5(5)
C35 C36 H36 119.2
C31 C36 H36 119.2
O3 C37 C38 121.1(3)
O3 C37 C42 119.1(3)
C38 C37 C42 119.8(3)
C39 C38 C37 118.2(3)
C39 C38 C43 115.9(3)
C37 C38 C43 125.8(3)
C40 C39 C38 122.1(3)
C40 C39 H39 119.0
C38 C39 H39 119.0
C41 C40 C39 119.3(3)
C41 C40 H40 120.4
C39 C40 H40 120.4
C40 C41 C42 121.1(3)
C40 C41 H41 119.4
C42 C41 H41 119.4
C41 C42 C37 119.4(3)
C41 C42 C49 117.5(3)
C37 C42 C49 123.1(3)
C48 C43 C44 117.6(3)
C48 C43 C38 119.7(3)
C44 C43 C38 122.3(3)
C45 C44 C43 120.6(3)
C45 C44 H44 119.7
C43 C44 H44 119.7
C46 C45 C44 120.8(4)
C46 C45 H45 119.6
C44 C45 H45 119.6
C45 C46 C47 119.2(3)
C45 C46 H46 120.4
C47 C46 H46 120.4
C46 C47 C48 120.1(4)
C46 C47 H47 120.0
C48 C47 H47 120.0
C47 C48 C43 121.6(3)
C47 C48 H48 119.2
C43 C48 H48 119.2
C54 C49 C50 117.7(3)
C54 C49 C42 120.3(3)
C50 C49 C42 121.9(3)
C51 C50 C49 121.2(4)
C51 C50 H50 119.4
C49 C50 H50 119.4
C50 C51 C52 120.3(4)
C50 C51 H51 119.8
C52 C51 H51 119.8
C53 C52 C51 119.1(4)
C53 C52 H52 120.4
C51 C52 H52 120.4
C52 C53 C54 121.0(4)
C52 C53 H53 119.5
C54 C53 H53 119.5
C53 C54 C49 120.6(4)
C53 C54 H54 119.7
C49 C54 H54 119.7
O5 C55 O4 128.9(3)
O5 C55 P1 118.5(3)
O4 C55 P1 112.6(2)
C57 C56 C58 108.3(4)
C57 C56 C59 110.0(3)
C58 C56 C59 107.9(3)
C59' C56 C58' 108.3(5)
C59' C56 C57' 107.5(5)
C58' C56 C57' 105.7(5)
C57 C56 P1 110.3(3)
C59' C56 P1 115.5(5)
C58 C56 P1 108.7(3)
C59 C56 P1 111.6(3)
C58' C56 P1 111.3(5)
C57' C56 P1 108.0(5)
C56 C57 H57A 109.5
C56 C57 H57B 109.5
H57A C57 H57B 109.5
C56 C57 H57C 109.5
H57A C57 H57C 109.5
H57B C57 H57C 109.5
C56 C58 H58A 109.5
C56 C58 H58B 109.5
H58A C58 H58B 109.5
C56 C58 H58C 109.5
H58A C58 H58C 109.5
H58B C58 H58C 109.5
C56 C59 H59A 109.5
C56 C59 H59B 109.5
H59A C59 H59B 109.5
C56 C59 H59C 109.5
H59A C59 H59C 109.5
H59B C59 H59C 109.5
C56 C57' H57D 109.5
C56 C57' H57E 109.5
H57D C57' H57E 109.5
C56 C57' H57F 109.5
H57D C57' H57F 109.5
H57E C57' H57F 109.5
C56 C58' H58D 109.5
C56 C58' H58E 109.5
H58D C58' H58E 109.5
C56 C58' H58F 109.5
H58D C58' H58F 109.5
H58E C58' H58F 109.5
C56 C59' H59D 109.5
C56 C59' H59E 109.5
H59D C59' H59E 109.5
C56 C59' H59F 109.5
H59D C59' H59F 109.5
H59E C59' H59F 109.5
C61 C60 C62 111.8(4)
C62' C60 C63' 109.2(6)
C61 C60 C63 107.2(4)
C62 C60 C63 105.3(4)
C62' C60 C61' 105.8(6)
C63' C60 C61' 103.9(5)
C61 C60 P1 114.8(3)
C62 C60 P1 110.8(3)
C62' C60 P1 117.8(8)
C63' C60 P1 114.4(5)
C63 C60 P1 106.2(3)
C61' C60 P1 104.4(5)
C60 C61 H61A 109.4
C60 C61 H61B 109.5
H61A C61 H61B 109.5
C60 C61 H61C 109.5
H61A C61 H61C 109.5
H61B C61 H61C 109.5
C60 C62 H62A 109.5
C60 C62 H62B 109.5
H62A C62 H62B 109.5
C60 C62 H62C 109.5
H62A C62 H62C 109.5
H62B C62 H62C 109.5
C60 C63 H63A 109.5
C60 C63 H63B 109.5
H63A C63 H63B 109.5
C60 C63 H63C 109.5
H63A C63 H63C 109.5
H63B C63 H63C 109.5
C60 C61' H61D 109.5
C60 C61' H61E 109.4
H61D C61' H61E 109.5
C60 C61' H61F 109.5
H61D C61' H61F 109.5
H61E C61' H61F 109.5
C60 C62' H62D 109.4
C60 C62' H62E 109.5
H62D C62' H62E 109.5
C60 C62' H62F 109.5
H62D C62' H62F 109.5
H62E C62' H62F 109.5
C60 C63' H63D 109.5
C60 C63' H63E 109.4
H63D C63' H63E 109.5
C60 C63' H63F 109.5
H63D C63' H63F 109.5
H63E C63' H63F 109.5
C67' C64 C66' 110.1(6)
C67' C64 C65' 109.4(6)
C66' C64 C65' 106.4(5)
C65 C64 C66 109.3(4)
C65 C64 C67 108.1(4)
C66 C64 C67 103.8(4)
C67' C64 P1 121.9(9)
C65 C64 P1 114.0(4)
C66' C64 P1 102.9(6)
C65' C64 P1 105.1(8)
C66 C64 P1 113.0(3)
C67 C64 P1 108.0(3)
C64 C65 H65A 109.5
C64 C65 H65B 109.5
H65A C65 H65B 109.5
C64 C65 H65C 109.4
H65A C65 H65C 109.5
H65B C65 H65C 109.5
C64 C66 H66A 109.5
C64 C66 H66B 109.5
H66A C66 H66B 109.5
C64 C66 H66C 109.4
H66A C66 H66C 109.5
H66B C66 H66C 109.5
C64 C67 H67A 109.5
C64 C67 H67B 109.4
H67A C67 H67B 109.5
C64 C67 H67C 109.5
H67A C67 H67C 109.5
H67B C67 H67C 109.5
C64 C65' H65D 109.5
C64 C65' H65E 109.4
H65D C65' H65E 109.5
C64 C65' H65F 109.5
H65D C65' H65F 109.5
H65E C65' H65F 109.5
C64 C66' H66D 109.4
C64 C66' H66E 109.6
H66D C66' H66E 109.5
C64 C66' H66F 109.4
H66D C66' H66F 109.5
H66E C66' H66F 109.5
C64 C67' H67D 109.6
C64 C67' H67E 109.5
H67D C67' H67E 109.5
C64 C67' H67F 109.3
H67D C67' H67F 109.5
H67E C67' H67F 109.5

loop_
_geom_bond_atom_site_label_1
_geom_bond_atom_site_label_2
_geom_bond_distance
P1 C60 1.873(4)
P1 C56 1.880(4)
P1 C64 1.892(4)
P1 C55 1.906(3)
Al1 O2 1.707(3)
Al1 O3 1.708(2)
Al1 O1 1.716(3)
Al1 O4 1.819(2)
O1 C1 1.343(4)
O2 C19 1.343(4)
O3 C37 1.339(4)
O4 C55 1.287(4)
O5 C55 1.206(4)
C1 C2 1.410(5)
C1 C6 1.415(5)
C2 C3 1.402(5)
C2 C7 1.485(5)
C3 C4 1.380(6)
C3 H3 0.9500
C4 C5 1.377(6)
C4 H4 0.9500
C5 C6 1.397(6)
C5 H5 0.9500
C6 C13 1.491(6)
C7 C8 1.392(5)
C7 C12 1.399(6)
C8 C9 1.382(6)
C8 H8 0.9500
C9 C10 1.380(6)
C9 H9 0.9500
C10 C11 1.379(7)
C10 H10 0.9500
C11 C12 1.380(6)
C11 H11 0.9500
C12 H12 0.9500
C13 C14 1.380(6)
C13 C18 1.403(6)
C14 C15 1.399(6)
C14 H14 0.9500
C15 C16 1.379(7)
C15 H15 0.9500
C16 C17 1.379(8)
C16 H16 0.9500
C17 C18 1.380(7)
C17 H17 0.9500
C18 H18 0.9500
C19 C24 1.413(5)
C19 C20 1.417(5)
C20 C21 1.397(5)
C20 C25 1.479(6)
C21 C22 1.377(6)
C21 H21 0.9500
C22 C23 1.366(7)
C22 H22 0.9500
C23 C24 1.410(6)
C23 H23 0.9500
C24 C31 1.483(6)
C25 C26 1.389(5)
C25 C30 1.400(6)
C26 C27 1.377(6)
C26 H26 0.9500
C27 C28 1.368(7)
C27 H27 0.9500
C28 C29 1.384(7)
C28 H28 0.9500
C29 C30 1.380(7)
C29 H29 0.9500
C30 H30 0.9500
C31 C32 1.386(6)
C31 C36 1.398(6)
C32 C33 1.401(6)
C32 H32 0.9500
C33 C34 1.391(8)
C33 H33 0.9500
C34 C35 1.366(8)
C34 H34 0.9500
C35 C36 1.374(7)
C35 H35 0.9500
C36 H36 0.9500
C37 C38 1.408(5)
C37 C42 1.408(5)
C38 C39 1.406(5)
C38 C43 1.488(5)
C39 C40 1.381(5)
C39 H39 0.9500
C40 C41 1.370(6)
C40 H40 0.9500
C41 C42 1.405(5)
C41 H41 0.9500
C42 C49 1.488(5)
C43 C48 1.387(5)
C43 C44 1.396(5)
C44 C45 1.389(5)
C44 H44 0.9500
C45 C46 1.376(6)
C45 H45 0.9500
C46 C47 1.379(6)
C46 H46 0.9500
C47 C48 1.385(5)
C47 H47 0.9500
C48 H48 0.9500
C49 C54 1.391(5)
C49 C50 1.398(5)
C50 C51 1.377(5)
C50 H50 0.9500
C51 C52 1.384(6)
C51 H51 0.9500
C52 C53 1.372(7)
C52 H52 0.9500
C53 C54 1.387(6)
C53 H53 0.9500
C54 H54 0.9500
C56 C57 1.529(4)
C56 C59' 1.537(4)
C56 C58 1.540(4)
C56 C59 1.543(4)
C56 C58' 1.549(4)
C56 C57' 1.551(4)
C57 H57A 0.9800
C57 H57B 0.9800
C57 H57C 0.9800
C58 H58A 0.9800
C58 H58B 0.9800
C58 H58C 0.9800
C59 H59A 0.9800
C59 H59B 0.9800
C59 H59C 0.9800
C57' H57D 0.9800
C57' H57E 0.9800
C57' H57F 0.9800
C58' H58D 0.9800
C58' H58E 0.9800
C58' H58F 0.9800
C59' H59D 0.9800
C59' H59E 0.9800
C59' H59F 0.9800
C60 C61 1.519(4)
C60 C62 1.536(4)
C60 C62' 1.538(4)
C60 C63' 1.541(4)
C60 C63 1.559(4)
C60 C61' 1.563(4)
C61 H61A 0.9800
C61 H61B 0.9800
C61 H61C 0.9800
C62 H62A 0.9800
C62 H62B 0.9800
C62 H62C 0.9800
C63 H63A 0.9800
C63 H63B 0.9800
C63 H63C 0.9800
C61' H61D 0.9800
C61' H61E 0.9800
C61' H61F 0.9800
C62' H62D 0.9800
C62' H62E 0.9800
C62' H62F 0.9800
C63' H63D 0.9800
C63' H63E 0.9800
C63' H63F 0.9800
C64 C67' 1.528(4)
C64 C65 1.538(4)
C64 C66' 1.546(4)
C64 C65' 1.547(4)
C64 C66 1.551(4)
C64 C67 1.557(4)
C65 H65A 0.9800
C65 H65B 0.9800
C65 H65C 0.9800
C66 H66A 0.9800
C66 H66B 0.9800
C66 H66C 0.9800
C67 H67A 0.9800
C67 H67B 0.9800
C67 H67C 0.9800
C65' H65D 0.9800
C65' H65E 0.9800
C65' H65F 0.9800
C66' H66D 0.9800
C66' H66E 0.9800
C66' H66F 0.9800
C67' H67D 0.9800
C67' H67E 0.9800
C67' H67F 0.9800

loop_
_geom_hbond_atom_site_label_D
_geom_hbond_atom_site_label_H
_geom_hbond_atom_site_label_A
_geom_hbond_distance_DH
_geom_hbond_distance_HA
_geom_hbond_distance_DA
_geom_hbond_angle_DHA
C58 H58A O4 0.98 2.65 3.372(6) 130.6
C61 H61B O4 0.98 2.30 2.950(7) 122.6
C61' H61F O4 0.98 2.38 3.178(14) 137.6
C66 H66C O5 0.98 2.15 2.954(7) 138.4
C67 H67A O5 0.98 2.55 3.238(6) 127.0
C67' H67E O5 0.98 2.32 3.06(2) 131.0

loop_
_geom_torsion_atom_site_label_1
_geom_torsion_atom_site_label_2
_geom_torsion_atom_site_label_3
_geom_torsion_atom_site_label_4
_geom_torsion
O2 Al1 O1 C1 -14.4(10)
O3 Al1 O1 C1 113.6(10)
O4 Al1 O1 C1 -129.0(10)
O3 Al1 O2 C19 -14.0(16)
O1 Al1 O2 C19 112.0(15)
O4 Al1 O2 C19 -133.8(15)
O2 Al1 O3 C37 -115.9(14)
O1 Al1 O3 C37 116.2(14)
O4 Al1 O3 C37 1.6(14)
O2 Al1 O4 C55 107.1(3)
O3 Al1 O4 C55 -15.4(3)
O1 Al1 O4 C55 -133.0(3)
Al1 O1 C1 C2 -103.3(10)
Al1 O1 C1 C6 80.2(11)
O1 C1 C2 C3 180.0(3)
C6 C1 C2 C3 -3.4(5)
O1 C1 C2 C7 -2.5(5)
C6 C1 C2 C7 174.1(3)
C1 C2 C3 C4 2.0(5)
C7 C2 C3 C4 -175.8(3)
C2 C3 C4 C5 0.6(6)
C3 C4 C5 C6 -1.7(6)
C4 C5 C6 C1 0.2(6)
C4 C5 C6 C13 -179.2(4)
O1 C1 C6 C5 179.0(3)
C2 C1 C6 C5 2.4(5)
O1 C1 C6 C13 -1.7(5)
C2 C1 C6 C13 -178.3(3)
C3 C2 C7 C8 -133.8(4)
C1 C2 C7 C8 48.6(5)
C3 C2 C7 C12 45.2(5)
C1 C2 C7 C12 -132.4(4)
C12 C7 C8 C9 2.2(6)
C2 C7 C8 C9 -178.8(3)
C7 C8 C9 C10 -1.4(6)
C8 C9 C10 C11 -0.4(6)
C9 C10 C11 C12 1.3(7)
C10 C11 C12 C7 -0.5(7)
C8 C7 C12 C11 -1.3(6)
C2 C7 C12 C11 179.7(4)
C5 C6 C13 C14 127.7(4)
C1 C6 C13 C14 -51.6(5)
C5 C6 C13 C18 -47.2(5)
C1 C6 C13 C18 133.5(4)
C18 C13 C14 C15 2.0(6)
C6 C13 C14 C15 -173.0(4)
C13 C14 C15 C16 -0.5(6)
C14 C15 C16 C17 -1.1(6)
C15 C16 C17 C18 1.1(7)
C16 C17 C18 C13 0.4(7)
C14 C13 C18 C17 -1.9(6)
C6 C13 C18 C17 173.2(4)
Al1 O2 C19 C24 85.6(15)
Al1 O2 C19 C20 -97.9(15)
O2 C19 C20 C21 -179.2(3)
C24 C19 C20 C21 -2.5(5)
O2 C19 C20 C25 0.3(5)
C24 C19 C20 C25 177.0(3)
C19 C20 C21 C22 -0.5(5)
C25 C20 C21 C22 180.0(4)
C20 C21 C22 C23 2.6(6)
C21 C22 C23 C24 -1.8(6)
C22 C23 C24 C19 -1.2(6)
C22 C23 C24 C31 178.9(4)
O2 C19 C24 C23 179.9(3)
C20 C19 C24 C23 3.3(5)
O2 C19 C24 C31 -0.1(5)
C20 C19 C24 C31 -176.8(3)
C21 C20 C25 C26 -119.6(4)
C19 C20 C25 C26 60.9(5)
C21 C20 C25 C30 56.6(5)
C19 C20 C25 C30 -122.9(4)
C30 C25 C26 C27 0.6(6)
C20 C25 C26 C27 176.9(4)
C25 C26 C27 C28 0.8(6)
C26 C27 C28 C29 -1.1(7)
C27 C28 C29 C30 -0.1(7)
C28 C29 C30 C25 1.6(7)
C26 C25 C30 C29 -1.8(6)
C20 C25 C30 C29 -178.2(4)
C23 C24 C31 C32 132.0(4)
C19 C24 C31 C32 -47.9(5)
C23 C24 C31 C36 -42.5(5)
C19 C24 C31 C36 137.6(4)
C36 C31 C32 C33 2.4(6)
C24 C31 C32 C33 -172.2(3)
C31 C32 C33 C34 -1.3(6)
C32 C33 C34 C35 -0.6(6)
C33 C34 C35 C36 1.4(6)
C34 C35 C36 C31 -0.2(6)
C32 C31 C36 C35 -1.7(6)
C24 C31 C36 C35 173.1(4)
Al1 O3 C37 C38 -57.6(15)
Al1 O3 C37 C42 123.2(13)
O3 C37 C38 C39 -177.6(3)
C42 C37 C38 C39 1.5(5)
O3 C37 C38 C43 1.5(5)
C42 C37 C38 C43 -179.3(3)
C37 C38 C39 C40 -2.0(5)
C43 C38 C39 C40 178.7(4)
C38 C39 C40 C41 0.4(6)
C39 C40 C41 C42 1.8(6)
C40 C41 C42 C37 -2.3(5)
C40 C41 C42 C49 178.1(3)
O3 C37 C42 C41 179.7(3)
C38 C37 C42 C41 0.6(5)
O3 C37 C42 C49 -0.7(5)
C38 C37 C42 C49 -179.9(3)
C39 C38 C43 C48 -41.6(5)
C37 C38 C43 C48 139.3(4)
C39 C38 C43 C44 131.4(4)
C37 C38 C43 C44 -47.7(5)
C48 C43 C44 C45 2.9(6)
C38 C43 C44 C45 -170.2(4)
C43 C44 C45 C46 -1.3(6)
C44 C45 C46 C47 -0.6(6)
C45 C46 C47 C48 0.8(6)
C46 C47 C48 C43 1.0(6)
C44 C43 C48 C47 -2.8(6)
C38 C43 C48 C47 170.6(3)
C41 C42 C49 C54 48.3(5)
C37 C42 C49 C54 -131.3(4)
C41 C42 C49 C50 -129.0(4)
C37 C42 C49 C50 51.4(5)
C54 C49 C50 C51 0.6(5)
C42 C49 C50 C51 177.9(3)
C49 C50 C51 C52 -0.6(5)
C50 C51 C52 C53 0.0(6)
C51 C52 C53 C54 0.6(6)
C52 C53 C54 C49 -0.6(6)
C50 C49 C54 C53 0.1(5)
C42 C49 C54 C53 -177.4(3)
Al1 O4 C55 O5 -5.4(6)
Al1 O4 C55 P1 175.97(17)
C60 P1 C56 C57 154.4(3)
C64 P1 C56 C57 -77.1(3)
C55 P1 C56 C57 38.3(3)
C60 P1 C56 C59' -42.8(6)
C64 P1 C56 C59' 85.6(5)
C55 P1 C56 C59' -159.0(5)
C60 P1 C56 C58 35.9(3)
C64 P1 C56 C58 164.4(3)
C55 P1 C56 C58 -80.2(3)
C60 P1 C56 C59 -83.0(3)
C64 P1 C56 C59 45.5(3)
C55 P1 C56 C59 160.9(3)
C60 P1 C56 C58' 81.2(5)
C64 P1 C56 C58' -150.3(5)
C55 P1 C56 C58' -35.0(5)
C60 P1 C56 C57' -163.2(5)
C64 P1 C56 C57' -34.7(5)
C55 P1 C56 C57' 80.7(5)
C56 P1 C60 C61 -73.1(4)
C64 P1 C60 C61 158.4(4)
C55 P1 C60 C61 42.5(4)
C56 P1 C60 C62 54.7(4)
C64 P1 C60 C62 -73.8(4)
C55 P1 C60 C62 170.3(4)
C56 P1 C60 C62' 77.5(7)
C64 P1 C60 C62' -50.9(7)
C55 P1 C60 C62' -166.8(7)
C56 P1 C60 C63' -152.2(7)
C64 P1 C60 C63' 79.3(7)
C55 P1 C60 C63' -36.6(7)
C56 P1 C60 C63 168.6(3)
C64 P1 C60 C63 40.1(3)
C55 P1 C60 C63 -75.8(3)
C56 P1 C60 C61' -39.3(6)
C64 P1 C60 C61' -167.8(6)
C55 P1 C60 C61' 76.3(6)
C60 P1 C64 C67' -160.0(9)
C56 P1 C64 C67' 71.1(9)
C55 P1 C64 C67' -44.0(9)
C60 P1 C64 C65 54.5(4)
C56 P1 C64 C65 -74.3(4)
C55 P1 C64 C65 170.6(4)
C60 P1 C64 C66' -36.2(7)
C56 P1 C64 C66' -165.0(6)
C55 P1 C64 C66' 79.9(7)
C60 P1 C64 C65' 75.0(7)
C56 P1 C64 C65' -53.8(7)
C55 P1 C64 C65' -168.9(7)
C60 P1 C64 C66 -71.1(4)
C56 P1 C64 C66 160.1(4)
C55 P1 C64 C66 45.0(4)
C60 P1 C64 C67 174.7(3)
C56 P1 C64 C67 45.9(3)
C55 P1 C64 C67 -69.2(3)
